data_2230639
loop_
_publ_author_name
'Wei, Tai-Bao'
'Lu, Yan-Yun'
'Cao, Cheng'
'Yao, Hong'
'Zhang, You-Ming'

_publ_section_title
;
 1-[2,2-Bis(1,3-benzimidazol-1-ylmethyl)-3-bromopropyl]-1,3-benzimidazole
;
_journal_coeditor_code FY2012
_journal_issue 7
_journal_name_full 'Acta Crystallographica Section E'
_journal_page_first o1833
_journal_paper_doi 10.1107/S1600536811023464
_journal_volume 67
_journal_year 2011
_chemical_formula_iupac 'C26 H23 Br N6'
_chemical_formula_moiety 'C26 H23 Br N6'
_chemical_formula_sum 'C26 H23 Br N6'
_chemical_formula_weight 499.41
_chemical_name_systematic
;
1-[2,2-Bis(1,3-benzimidazol-1-ylmethyl)-3-bromopropyl]-1,3-benzimidazole
;
_space_group_IT_number 2
_symmetry_cell_setting triclinic
_symmetry_space_group_name_Hall '-P 1'
_symmetry_space_group_name_H-M 'P -1'
_atom_sites_solution_hydrogens geom
_atom_sites_solution_primary direct
_atom_sites_solution_secondary difmap
_audit_creation_method SHELXL-97
_cell_angle_alpha 68.956(4)
_cell_angle_beta 77.398(4)
_cell_angle_gamma 84.805(4)
_cell_formula_units_Z 2
_cell_length_a 9.297(4)
_cell_length_b 11.869(5)
_cell_length_c 13.661(6)
_cell_measurement_reflns_used 2851
_cell_measurement_temperature 293(2)
_cell_measurement_theta_max 22.47
_cell_measurement_theta_min 2.24
_cell_volume 1372.9(10)
_computing_cell_refinement 'SAINT (Bruker, 2008)'
_computing_data_collection 'APEX2 (Bruker, 2008)'
_computing_data_reduction 'SAINT (Bruker, 2008)'
_computing_molecular_graphics 'SHELXTL (Sheldrick, 2008<i>b</i>)'
_computing_publication_material 'SHELXTL (Sheldrick, 2008<i>b</i>)'
_computing_structure_refinement 'SHELXL97 (Sheldrick, 2008<i>b</i>)'
_computing_structure_solution 'SHELXS97 (Sheldrick, 2008<i>b</i>)'
_diffrn_ambient_temperature 293(2)
_diffrn_measured_fraction_theta_full 0.981
_diffrn_measured_fraction_theta_max 0.981
_diffrn_measurement_device_type 'Bruker APEXII CCD'
_diffrn_measurement_method '\f and \w'
_diffrn_radiation_monochromator graphite
_diffrn_radiation_source 'fine-focus sealed tube'
_diffrn_radiation_type MoK\a
_diffrn_radiation_wavelength 0.71073
_diffrn_reflns_av_R_equivalents 0.0249
_diffrn_reflns_av_sigmaI/netI 0.0494
_diffrn_reflns_limit_h_max 11
_diffrn_reflns_limit_h_min -10
_diffrn_reflns_limit_k_max 14
_diffrn_reflns_limit_k_min -14
_diffrn_reflns_limit_l_max 16
_diffrn_reflns_limit_l_min -12
_diffrn_reflns_number 9233
_diffrn_reflns_theta_full 25.50
_diffrn_reflns_theta_max 25.50
_diffrn_reflns_theta_min 2.24
_diffrn_standards_number 0
_exptl_absorpt_coefficient_mu 1.520
_exptl_absorpt_correction_T_max 0.6670
_exptl_absorpt_correction_T_min 0.6420
_exptl_absorpt_correction_type multi-scan
_exptl_absorpt_process_details '(SADABS; Sheldrick, 2008<i>a</i>)'
_exptl_crystal_colour colourless
_exptl_crystal_density_diffrn 1.208
_exptl_crystal_density_method 'not measured'
_exptl_crystal_description block
_exptl_crystal_F_000 512
_exptl_crystal_size_max 0.32
_exptl_crystal_size_mid 0.30
_exptl_crystal_size_min 0.29
_refine_diff_density_max 0.411
_refine_diff_density_min -0.203
_refine_ls_extinction_coef 0.0027(7)
_refine_ls_extinction_expression Fc^*^=kFc[1+0.001xFc^2^\l^3^/sin(2\q)]^-1/4^
_refine_ls_extinction_method 'SHELXL97 (Sheldrick, 2008a)'
_refine_ls_goodness_of_fit_ref 1.012
_refine_ls_hydrogen_treatment constr
_refine_ls_matrix_type full
_refine_ls_number_parameters 299
_refine_ls_number_reflns 5012
_refine_ls_number_restraints 0
_refine_ls_restrained_S_all 1.012
_refine_ls_R_factor_all 0.0588
_refine_ls_R_factor_gt 0.0366
_refine_ls_shift/su_max 0.000
_refine_ls_shift/su_mean 0.000
_refine_ls_structure_factor_coef Fsqd
_refine_ls_weighting_details 'calc w=1/[\s^2^(Fo^2^)+(0.0400P)^2^+0.0000P] where P=(Fo^2^+2Fc^2^)/3'
_refine_ls_weighting_scheme calc
_refine_ls_wR_factor_gt 0.0812
_refine_ls_wR_factor_ref 0.0855
_reflns_number_gt 3417
_reflns_number_total 5012
_reflns_threshold_expression I>2\s(I)
_cod_data_source_file fy2012.cif
_cod_data_source_block I
_cod_database_code 2230639
_cod_database_fobs_code 2230639

loop_
_symmetry_equiv_pos_as_xyz
'x, y, z'
'-x, -y, -z'

loop_
_atom_site_type_symbol
_atom_site_label
_atom_site_fract_x
_atom_site_fract_y
_atom_site_fract_z
_atom_site_U_iso_or_equiv
_atom_site_adp_type
_atom_site_calc_flag
_atom_site_refinement_flags
_atom_site_occupancy
_atom_site_symmetry_multiplicity
_atom_site_disorder_assembly
_atom_site_disorder_group
Br Br1 0.02589(3) 0.37659(2) 0.17904(2) 0.05951(14) Uani d . 1 1 . .
C C18 0.1102(3) 0.7601(2) 0.0752(2) 0.0474(7) Uani d . 1 1 . .
H H18A 0.1910 0.8026 0.0803 0.057 Uiso calc R 1 1 . .
H H18B 0.1263 0.7613 0.0023 0.057 Uiso calc R 1 1 . .
C C9 0.1151(3) 0.6271(2) 0.15110(19) 0.0398(6) Uani d . 1 1 . .
C C26 0.0088(3) 0.5573(2) 0.1246(2) 0.0475(7) Uani d . 1 1 . .
H H26A 0.0211 0.5846 0.0473 0.057 Uiso calc R 1 1 . .
H H26B -0.0907 0.5791 0.1523 0.057 Uiso calc R 1 1 . .
C C10 0.0700(3) 0.6261(2) 0.26770(19) 0.0463(6) Uani d . 1 1 . .
H H10A 0.1418 0.6722 0.2791 0.056 Uiso calc R 1 1 . .
H H10B -0.0242 0.6680 0.2748 0.056 Uiso calc R 1 1 . .
C C8 0.2758(3) 0.5812(2) 0.13182(18) 0.0430(6) Uani d . 1 1 . .
H H8A 0.3360 0.6227 0.1576 0.052 Uiso calc R 1 1 . .
H H8B 0.2794 0.4958 0.1735 0.052 Uiso calc R 1 1 . .
C C2 0.5675(3) 0.7424(3) -0.2327(2) 0.0725(10) Uani d . 1 1 . .
H H2 0.5874 0.7320 -0.2987 0.087 Uiso calc R 1 1 . .
C C5 0.5050(3) 0.7772(3) -0.0330(2) 0.0596(8) Uani d . 1 1 . .
H H5 0.4843 0.7890 0.0324 0.072 Uiso calc R 1 1 . .
C C1 0.4692(3) 0.6679(3) -0.1461(2) 0.0540(7) Uani d . 1 1 . .
C C6 0.4383(3) 0.6874(2) -0.0490(2) 0.0449(6) Uani d . 1 1 . .
N N2 0.3398(2) 0.59903(18) 0.01862(16) 0.0443(5) Uani d . 1 1 . .
C C3 0.6335(4) 0.8309(4) -0.2175(3) 0.0846(11) Uani d . 1 1 . .
H H3 0.7004 0.8812 -0.2739 0.101 Uiso calc R 1 1 . .
N N1 0.3930(3) 0.5689(2) -0.1371(2) 0.0638(7) Uani d . 1 1 . .
C C7 0.3198(3) 0.5320(3) -0.0377(2) 0.0541(7) Uani d . 1 1 . .
H H7 0.2592 0.4650 -0.0088 0.065 Uiso calc R 1 1 . .
N N5 -0.0269(2) 0.82613(18) 0.09621(16) 0.0451(5) Uani d . 1 1 . .
C C21 -0.0100(4) 1.0452(3) 0.2290(3) 0.0700(9) Uani d . 1 1 . .
H H21 0.0508 1.0786 0.2568 0.084 Uiso calc R 1 1 . .
C C19 -0.0459(3) 0.9106(2) 0.14554(19) 0.0411(6) Uani d . 1 1 . .
C C24 -0.1927(3) 0.9483(2) 0.1476(2) 0.0473(7) Uani d . 1 1 . .
C C20 0.0481(3) 0.9582(2) 0.1851(2) 0.0574(8) Uani d . 1 1 . .
H H20 0.1461 0.9332 0.1826 0.069 Uiso calc R 1 1 . .
C C22 -0.1552(4) 1.0840(2) 0.2327(2) 0.0658(8) Uani d . 1 1 . .
H H22 -0.1899 1.1435 0.2618 0.079 Uiso calc R 1 1 . .
C C25 -0.1577(3) 0.8192(2) 0.0705(2) 0.0570(7) Uani d . 1 1 . .
H H25 -0.1722 0.7694 0.0343 0.068 Uiso calc R 1 1 . .
N N6 -0.2618(3) 0.8885(2) 0.1011(2) 0.0629(7) Uani d . 1 1 . .
C C23 -0.2491(3) 1.0351(2) 0.1936(2) 0.0609(8) Uani d . 1 1 . .
H H23 -0.3476 1.0594 0.1977 0.073 Uiso calc R 1 1 . .
N N3 0.0574(2) 0.50904(18) 0.35181(15) 0.0449(5) Uani d . 1 1 . .
C C15 0.1751(4) 0.2541(3) 0.5510(2) 0.0690(9) Uani d . 1 1 . .
H H15 0.1316 0.1831 0.6008 0.083 Uiso calc R 1 1 . .
C C11 0.1656(3) 0.4432(2) 0.40562(19) 0.0449(6) Uani d . 1 1 . .
C C14 0.3172(4) 0.2784(3) 0.5444(3) 0.0776(10) Uani d . 1 1 . .
H H14 0.3712 0.2230 0.5908 0.093 Uiso calc R 1 1 . .
N N4 -0.0525(3) 0.3426(2) 0.47523(18) 0.0602(6) Uani d . 1 1 . .
C C17 -0.0684(3) 0.4455(3) 0.3981(2) 0.0558(7) Uani d . 1 1 . .
H H17 -0.1580 0.4720 0.3774 0.067 Uiso calc R 1 1 . .
C C16 0.0956(3) 0.3389(2) 0.4807(2) 0.0524(7) Uani d . 1 1 . .
C C13 0.3842(4) 0.3829(3) 0.4708(3) 0.0735(9) Uani d . 1 1 . .
H H13 0.4817 0.3964 0.4695 0.088 Uiso calc R 1 1 . .
C C12 0.3103(3) 0.4681(3) 0.3990(2) 0.0558(7) Uani d . 1 1 . .
H H12 0.3556 0.5381 0.3490 0.067 Uiso calc R 1 1 . .
C C4 0.6031(3) 0.8479(3) -0.1189(3) 0.0792(10) Uani d . 1 1 . .
H H4 0.6508 0.9090 -0.1113 0.095 Uiso calc R 1 1 . .

loop_
_atom_site_aniso_label
_atom_site_aniso_U_11
_atom_site_aniso_U_22
_atom_site_aniso_U_33
_atom_site_aniso_U_12
_atom_site_aniso_U_13
_atom_site_aniso_U_23
Br1 0.0688(2) 0.05000(18) 0.0600(2) -0.00572(13) -0.00812(15) -0.02107(14)
C18 0.0433(16) 0.0465(14) 0.0429(15) 0.0003(12) 0.0019(12) -0.0106(12)
C9 0.0348(14) 0.0419(13) 0.0385(14) -0.0003(11) 0.0007(11) -0.0138(12)
C26 0.0453(15) 0.0486(15) 0.0469(16) 0.0027(12) -0.0081(13) -0.0160(13)
C10 0.0509(16) 0.0438(14) 0.0379(15) 0.0012(12) -0.0021(12) -0.0110(12)
C8 0.0403(15) 0.0491(14) 0.0373(15) 0.0027(12) -0.0040(12) -0.0151(12)
C2 0.0505(19) 0.103(3) 0.0463(19) 0.0172(19) -0.0022(16) -0.0139(19)
C5 0.0447(17) 0.076(2) 0.0490(18) -0.0088(15) -0.0048(14) -0.0120(16)
C1 0.0388(16) 0.0732(19) 0.0470(18) 0.0132(14) -0.0046(13) -0.0229(16)
C6 0.0312(14) 0.0562(16) 0.0407(16) 0.0026(12) -0.0033(12) -0.0120(13)
N2 0.0353(12) 0.0538(13) 0.0438(13) 0.0039(10) -0.0035(10) -0.0208(11)
C3 0.047(2) 0.111(3) 0.064(2) -0.0079(19) 0.0009(17) 0.002(2)
N1 0.0553(15) 0.0879(19) 0.0571(16) 0.0131(14) -0.0085(13) -0.0406(15)
C7 0.0444(17) 0.0694(18) 0.0553(19) 0.0089(14) -0.0068(15) -0.0341(16)
N5 0.0389(13) 0.0449(12) 0.0477(13) 0.0017(10) -0.0091(10) -0.0117(11)
C21 0.077(2) 0.0537(18) 0.087(2) -0.0039(17) -0.0230(19) -0.0290(18)
C19 0.0403(15) 0.0350(13) 0.0406(15) -0.0025(11) -0.0032(12) -0.0068(12)
C24 0.0426(16) 0.0414(14) 0.0509(16) 0.0054(12) -0.0074(13) -0.0101(13)
C20 0.0459(17) 0.0478(16) 0.074(2) -0.0052(13) -0.0127(15) -0.0149(15)
C22 0.079(2) 0.0481(17) 0.069(2) 0.0018(16) -0.0088(18) -0.0223(16)
C25 0.0565(19) 0.0576(17) 0.0657(19) 0.0096(15) -0.0276(16) -0.0254(15)
N6 0.0518(15) 0.0614(15) 0.0823(18) 0.0124(12) -0.0266(13) -0.0287(14)
C23 0.0544(18) 0.0502(16) 0.0648(19) 0.0089(14) -0.0052(15) -0.0104(15)
N3 0.0456(13) 0.0468(12) 0.0356(12) -0.0061(10) 0.0002(10) -0.0100(10)
C15 0.098(3) 0.0493(17) 0.0428(18) 0.0025(18) -0.0012(18) -0.0049(14)
C11 0.0558(18) 0.0424(14) 0.0349(15) -0.0002(13) -0.0059(13) -0.0135(12)
C14 0.087(3) 0.076(2) 0.059(2) 0.016(2) -0.018(2) -0.0117(19)
N4 0.0685(18) 0.0572(15) 0.0433(14) -0.0157(12) 0.0054(12) -0.0100(12)
C17 0.0486(17) 0.0661(19) 0.0484(17) -0.0073(14) 0.0019(14) -0.0198(16)
C16 0.063(2) 0.0474(16) 0.0401(16) -0.0034(14) 0.0019(14) -0.0144(14)
C13 0.070(2) 0.092(2) 0.063(2) 0.0081(19) -0.0207(18) -0.030(2)
C12 0.0565(19) 0.0617(17) 0.0452(17) 0.0004(14) -0.0085(14) -0.0150(14)
C4 0.052(2) 0.090(2) 0.079(3) -0.0160(17) -0.0116(18) -0.008(2)

loop_
_atom_type_symbol
_atom_type_description
_atom_type_scat_dispersion_real
_atom_type_scat_dispersion_imag
_atom_type_scat_source
C C 0.0033 0.0016 'International Tables Vol C Tables 4.2.6.8 and 6.1.1.4'
H H 0.0000 0.0000 'International Tables Vol C Tables 4.2.6.8 and 6.1.1.4'
N N 0.0061 0.0033 'International Tables Vol C Tables 4.2.6.8 and 6.1.1.4'
Br Br -0.2901 2.4595 'International Tables Vol C Tables 4.2.6.8 and 6.1.1.4'

loop_
_geom_angle_atom_site_label_1
_geom_angle_atom_site_label_2
_geom_angle_atom_site_label_3
_geom_angle_site_symmetry_1
_geom_angle_site_symmetry_3
_geom_angle
_geom_angle_publ_flag
N5 C18 C9 . . 115.32(19) ?
N5 C18 H18A . . 108.4 ?
C9 C18 H18A . . 108.4 ?
N5 C18 H18B . . 108.4 ?
C9 C18 H18B . . 108.4 ?
H18A C18 H18B . . 107.5 ?
C26 C9 C8 . . 112.7(2) ?
C26 C9 C18 . . 107.1(2) ?
C8 C9 C18 . . 107.56(18) ?
C26 C9 C10 . . 112.5(2) ?
C8 C9 C10 . . 109.21(19) ?
C18 C9 C10 . . 107.49(19) ?
C9 C26 Br1 . . 117.62(17) ?
C9 C26 H26A . . 107.9 ?
Br1 C26 H26A . . 107.9 ?
C9 C26 H26B . . 107.9 ?
Br1 C26 H26B . . 107.9 ?
H26A C26 H26B . . 107.2 ?
N3 C10 C9 . . 116.5(2) ?
N3 C10 H10A . . 108.2 ?
C9 C10 H10A . . 108.2 ?
N3 C10 H10B . . 108.2 ?
C9 C10 H10B . . 108.2 ?
H10A C10 H10B . . 107.3 ?
N2 C8 C9 . . 113.94(19) ?
N2 C8 H8A . . 108.8 ?
C9 C8 H8A . . 108.8 ?
N2 C8 H8B . . 108.8 ?
C9 C8 H8B . . 108.8 ?
H8A C8 H8B . . 107.7 ?
C3 C2 C1 . . 117.7(3) ?
C3 C2 H2 . . 121.1 ?
C1 C2 H2 . . 121.1 ?
C4 C5 C6 . . 116.3(3) ?
C4 C5 H5 . . 121.8 ?
C6 C5 H5 . . 121.8 ?
N1 C1 C6 . . 109.9(2) ?
N1 C1 C2 . . 130.2(3) ?
C6 C1 C2 . . 120.0(3) ?
N2 C6 C5 . . 132.1(3) ?
N2 C6 C1 . . 105.3(2) ?
C5 C6 C1 . . 122.5(3) ?
C7 N2 C6 . . 106.4(2) ?
C7 N2 C8 . . 127.9(2) ?
C6 N2 C8 . . 125.7(2) ?
C2 C3 C4 . . 121.5(3) ?
C2 C3 H3 . . 119.3 ?
C4 C3 H3 . . 119.3 ?
C7 N1 C1 . . 104.1(2) ?
N1 C7 N2 . . 114.3(3) ?
N1 C7 H7 . . 122.9 ?
N2 C7 H7 . . 122.9 ?
C25 N5 C19 . . 106.4(2) ?
C25 N5 C18 . . 128.1(2) ?
C19 N5 C18 . . 125.5(2) ?
C22 C21 C20 . . 122.2(3) ?
C22 C21 H21 . . 118.9 ?
C20 C21 H21 . . 118.9 ?
C20 C19 N5 . . 132.8(2) ?
C20 C19 C24 . . 122.2(2) ?
N5 C19 C24 . . 105.0(2) ?
N6 C24 C19 . . 110.6(2) ?
N6 C24 C23 . . 129.6(3) ?
C19 C24 C23 . . 119.8(3) ?
C19 C20 C21 . . 116.9(3) ?
C19 C20 H20 . . 121.5 ?
C21 C20 H20 . . 121.5 ?
C23 C22 C21 . . 120.5(3) ?
C23 C22 H22 . . 119.7 ?
C21 C22 H22 . . 119.7 ?
N6 C25 N5 . . 114.2(3) ?
N6 C25 H25 . . 122.9 ?
N5 C25 H25 . . 122.9 ?
C25 N6 C24 . . 103.8(2) ?
C22 C23 C24 . . 118.4(3) ?
C22 C23 H23 . . 120.8 ?
C24 C23 H23 . . 120.8 ?
C17 N3 C11 . . 106.5(2) ?
C17 N3 C10 . . 125.3(2) ?
C11 N3 C10 . . 128.1(2) ?
C14 C15 C16 . . 118.0(3) ?
C14 C15 H15 . . 121.0 ?
C16 C15 H15 . . 121.0 ?
C12 C11 N3 . . 132.1(2) ?
C12 C11 C16 . . 122.6(2) ?
N3 C11 C16 . . 105.1(2) ?
C15 C14 C13 . . 121.9(3) ?
C15 C14 H14 . . 119.0 ?
C13 C14 H14 . . 119.0 ?
C17 N4 C16 . . 104.3(2) ?
N4 C17 N3 . . 113.9(3) ?
N4 C17 H17 . . 123.0 ?
N3 C17 H17 . . 123.0 ?
N4 C16 C11 . . 110.1(2) ?
N4 C16 C15 . . 130.4(3) ?
C11 C16 C15 . . 119.3(3) ?
C14 C13 C12 . . 121.8(3) ?
C14 C13 H13 . . 119.1 ?
C12 C13 H13 . . 119.1 ?
C11 C12 C13 . . 116.2(3) ?
C11 C12 H12 . . 121.9 ?
C13 C12 H12 . . 121.9 ?
C5 C4 C3 . . 121.9(3) ?
C5 C4 H4 . . 119.0 ?
C3 C4 H4 . . 119.0 ?

loop_
_geom_bond_atom_site_label_1
_geom_bond_atom_site_label_2
_geom_bond_site_symmetry_2
_geom_bond_distance
_geom_bond_publ_flag
Br1 C26 . 2.005(3) ?
C18 N5 . 1.463(3) ?
C18 C9 . 1.550(3) ?
C18 H18A . 0.9700 ?
C18 H18B . 0.9700 ?
C9 C26 . 1.522(3) ?
C9 C8 . 1.543(3) ?
C9 C10 . 1.552(3) ?
C26 H26A . 0.9700 ?
C26 H26B . 0.9700 ?
C10 N3 . 1.445(3) ?
C10 H10A . 0.9700 ?
C10 H10B . 0.9700 ?
C8 N2 . 1.475(3) ?
C8 H8A . 0.9700 ?
C8 H8B . 0.9700 ?
C2 C3 . 1.362(5) ?
C2 C1 . 1.393(4) ?
C2 H2 . 0.9300 ?
C5 C4 . 1.370(4) ?
C5 C6 . 1.383(4) ?
C5 H5 . 0.9300 ?
C1 N1 . 1.381(4) ?
C1 C6 . 1.393(4) ?
C6 N2 . 1.379(3) ?
N2 C7 . 1.337(3) ?
C3 C4 . 1.397(5) ?
C3 H3 . 0.9300 ?
N1 C7 . 1.313(3) ?
C7 H7 . 0.9300 ?
N5 C25 . 1.354(3) ?
N5 C19 . 1.375(3) ?
C21 C22 . 1.383(4) ?
C21 C20 . 1.384(4) ?
C21 H21 . 0.9300 ?
C19 C20 . 1.375(4) ?
C19 C24 . 1.395(3) ?
C24 N6 . 1.381(3) ?
C24 C23 . 1.398(4) ?
C20 H20 . 0.9300 ?
C22 C23 . 1.379(4) ?
C22 H22 . 0.9300 ?
C25 N6 . 1.310(3) ?
C25 H25 . 0.9300 ?
C23 H23 . 0.9300 ?
N3 C17 . 1.354(3) ?
N3 C11 . 1.389(3) ?
C15 C14 . 1.354(4) ?
C15 C16 . 1.401(4) ?
C15 H15 . 0.9300 ?
C11 C12 . 1.380(4) ?
C11 C16 . 1.397(3) ?
C14 C13 . 1.382(4) ?
C14 H14 . 0.9300 ?
N4 C17 . 1.316(3) ?
N4 C16 . 1.391(4) ?
C17 H17 . 0.9300 ?
C13 C12 . 1.383(4) ?
C13 H13 . 0.9300 ?
C12 H12 . 0.9300 ?
C4 H4 . 0.9300 ?

loop_
_geom_torsion_atom_site_label_1
_geom_torsion_atom_site_label_2
_geom_torsion_atom_site_label_3
_geom_torsion_atom_site_label_4
_geom_torsion_site_symmetry_1
_geom_torsion_site_symmetry_2
_geom_torsion_site_symmetry_3
_geom_torsion_site_symmetry_4
_geom_torsion
_geom_torsion_publ_flag
N5 C18 C9 C26 . . . . 69.8(3) ?
N5 C18 C9 C8 . . . . -168.8(2) ?
N5 C18 C9 C10 . . . . -51.3(3) ?
C8 C9 C26 Br1 . . . . 46.0(3) ?
C18 C9 C26 Br1 . . . . 164.16(16) ?
C10 C9 C26 Br1 . . . . -77.9(2) ?
C26 C9 C10 N3 . . . . 58.1(3) ?
C8 C9 C10 N3 . . . . -67.7(3) ?
C18 C9 C10 N3 . . . . 175.8(2) ?
C26 C9 C8 N2 . . . . 64.9(3) ?
C18 C9 C8 N2 . . . . -53.0(3) ?
C10 C9 C8 N2 . . . . -169.4(2) ?
C3 C2 C1 N1 . . . . -176.6(3) ?
C3 C2 C1 C6 . . . . 1.8(4) ?
C4 C5 C6 N2 . . . . 177.7(3) ?
C4 C5 C6 C1 . . . . 0.7(4) ?
N1 C1 C6 N2 . . . . -0.9(3) ?
C2 C1 C6 N2 . . . . -179.5(2) ?
N1 C1 C6 C5 . . . . 176.8(2) ?
C2 C1 C6 C5 . . . . -1.8(4) ?
C5 C6 N2 C7 . . . . -176.0(3) ?
C1 C6 N2 C7 . . . . 1.4(3) ?
C5 C6 N2 C8 . . . . 1.7(4) ?
C1 C6 N2 C8 . . . . 179.1(2) ?
C9 C8 N2 C7 . . . . -79.6(3) ?
C9 C8 N2 C6 . . . . 103.2(3) ?
C1 C2 C3 C4 . . . . -0.7(5) ?
C6 C1 N1 C7 . . . . 0.1(3) ?
C2 C1 N1 C7 . . . . 178.5(3) ?
C1 N1 C7 N2 . . . . 0.9(3) ?
C6 N2 C7 N1 . . . . -1.5(3) ?
C8 N2 C7 N1 . . . . -179.1(2) ?
C9 C18 N5 C25 . . . . -77.3(3) ?
C9 C18 N5 C19 . . . . 103.9(3) ?
C25 N5 C19 C20 . . . . -177.4(3) ?
C18 N5 C19 C20 . . . . 1.6(4) ?
C25 N5 C19 C24 . . . . 1.0(3) ?
C18 N5 C19 C24 . . . . 180.0(2) ?
C20 C19 C24 N6 . . . . 178.7(2) ?
N5 C19 C24 N6 . . . . 0.1(3) ?
C20 C19 C24 C23 . . . . -1.6(4) ?
N5 C19 C24 C23 . . . . 179.8(2) ?
N5 C19 C20 C21 . . . . 178.9(3) ?
C24 C19 C20 C21 . . . . 0.8(4) ?
C22 C21 C20 C19 . . . . -0.4(4) ?
C20 C21 C22 C23 . . . . 1.0(5) ?
C19 N5 C25 N6 . . . . -1.9(3) ?
C18 N5 C25 N6 . . . . 179.1(2) ?
N5 C25 N6 C24 . . . . 1.9(3) ?
C19 C24 N6 C25 . . . . -1.2(3) ?
C23 C24 N6 C25 . . . . 179.2(3) ?
C21 C22 C23 C24 . . . . -1.8(4) ?
N6 C24 C23 C22 . . . . -178.3(3) ?
C19 C24 C23 C22 . . . . 2.1(4) ?
C9 C10 N3 C17 . . . . -93.6(3) ?
C9 C10 N3 C11 . . . . 90.9(3) ?
C17 N3 C11 C12 . . . . -174.1(3) ?
C10 N3 C11 C12 . . . . 2.1(4) ?
C17 N3 C11 C16 . . . . 2.1(3) ?
C10 N3 C11 C16 . . . . 178.3(2) ?
C16 C15 C14 C13 . . . . -0.3(5) ?
C16 N4 C17 N3 . . . . 0.6(3) ?
C11 N3 C17 N4 . . . . -1.7(3) ?
C10 N3 C17 N4 . . . . -178.1(2) ?
C17 N4 C16 C11 . . . . 0.8(3) ?
C17 N4 C16 C15 . . . . 176.5(3) ?
C12 C11 C16 N4 . . . . 174.8(2) ?
N3 C11 C16 N4 . . . . -1.8(3) ?
C12 C11 C16 C15 . . . . -1.5(4) ?
N3 C11 C16 C15 . . . . -178.1(2) ?
C14 C15 C16 N4 . . . . -174.1(3) ?
C14 C15 C16 C11 . . . . 1.3(4) ?
C15 C14 C13 C12 . . . . -0.7(5) ?
N3 C11 C12 C13 . . . . 176.1(3) ?
C16 C11 C12 C13 . . . . 0.5(4) ?
C14 C13 C12 C11 . . . . 0.6(5) ?
C6 C5 C4 C3 . . . . 0.4(4) ?
C2 C3 C4 C5 . . . . -0.4(5) ?

loop_
_cod_related_entry_id
_cod_related_entry_database
_cod_related_entry_code
1 ChemSpider 30656765
